data_4325697
loop_
_publ_author_name
'Jorge Caballo'
'Mar\'ia Garc\'ia-Castro'
'Avelino Mart\'in'
'Miguel Mena'
'Adri\'an P\'erez-Redondo'
'Carlos Y\'elamos'

_publ_section_title
;
 Molecular Nitrides with Titanium and Rare-Earth Metals
;
_journal_name_full 'Inorganic Chemistry'
_journal_page_first 6798
_journal_page_last 6808
_journal_paper_doi 10.1021/ic2008683
_journal_volume 50
_journal_year 2011
_chemical_compound_source 'synthesis as described'
_chemical_formula_moiety 'C30 H48 Cl3 N4 Sc1 Ti3'
_chemical_formula_sum 'C30 H48 Cl3 N4 Sc Ti3'
_chemical_formula_weight 759.73
_chemical_name_systematic
;
 ?
;
_space_group_IT_number 14
_symmetry_cell_setting monoclinic
_symmetry_Int_Tables_number 14
_symmetry_space_group_name_Hall '-P 2ybc'
_symmetry_space_group_name_H-M 'P 1 21/c 1'
_atom_sites_solution_hydrogens geom
_atom_sites_solution_primary direct
_atom_sites_solution_secondary difmap
_audit_conform_dict_location ftp://ftp.iucr.org/pub/cif_core.dic
_audit_conform_dict_name cif_core.dic
_audit_conform_dict_version 2.3
_audit_creation_date 2011-03-02T13:26:49-00:00
_audit_creation_method 'WinGX routine CIF_UPDATE'
_cell_angle_alpha 90
_cell_angle_beta 94.17(4)
_cell_angle_gamma 90
_cell_formula_units_Z 8
_cell_length_a 11.175(3)
_cell_length_b 17.723(3)
_cell_length_c 37.034(11)
_cell_measurement_reflns_used 196
_cell_measurement_temperature 200(2)
_cell_measurement_theta_max 27
_cell_measurement_theta_min 3
_cell_measurement_wavelength 0.71073
_cell_volume 7315(3)
_computing_cell_refinement 'Dirax/lsq (Duisenberg & Schreurs, 1989-2000)'
_computing_data_collection 'Collect (Bruker AXS BV, 1997-2004)'
_computing_data_reduction 'EvalCCD (Duisenberg & Schreurs 1990-2000)'
_computing_molecular_graphics 'Ortep-3 for Windows (Farrugia, 1997)'
_computing_publication_material 'WinGX publication routines (Farrugia, 1999)'
_computing_structure_refinement 'SHELXL-97 (Sheldrick, 1997)'
_computing_structure_solution 'SHELXS-86 (Sheldrick, 1986)'
_diffrn_ambient_temperature 200(2)
_diffrn_detector 'CCD plate'
_diffrn_detector_area_resol_mean 9
_diffrn_measured_fraction_theta_full 0.998
_diffrn_measured_fraction_theta_max 0.998
_diffrn_measurement_device '95mm CCD camera on \k-goniostat'
_diffrn_measurement_device_type KappaCCD
_diffrn_measurement_method 'CCD rotation images, thick slices'
_diffrn_orient_matrix_type X=UH
_diffrn_orient_matrix_UB_11 0.01
_diffrn_orient_matrix_UB_12 0
_diffrn_orient_matrix_UB_13 0
_diffrn_orient_matrix_UB_21 0
_diffrn_orient_matrix_UB_22 0.01
_diffrn_orient_matrix_UB_23 0
_diffrn_orient_matrix_UB_31 0
_diffrn_orient_matrix_UB_32 0
_diffrn_orient_matrix_UB_33 0.01
_diffrn_radiation_monochromator graphite
_diffrn_radiation_probe x-ray
_diffrn_radiation_type MoK\a
_diffrn_radiation_wavelength 0.71073
_diffrn_reflns_av_R_equivalents 0.1049
_diffrn_reflns_av_unetI/netI 0.1396
_diffrn_reflns_limit_h_max 14
_diffrn_reflns_limit_h_min -14
_diffrn_reflns_limit_k_max 23
_diffrn_reflns_limit_k_min -23
_diffrn_reflns_limit_l_max 48
_diffrn_reflns_limit_l_min 0
_diffrn_reflns_number 123787
_diffrn_reflns_reduction_process
;
 Scaled and merged with SORTAV
 R.H. Blessing, (1987) Cryst. Rev. 1, 3-58
 R.H. Blessing, (1989) J. Appl. Cryst. 22, 396-397
;
_diffrn_reflns_theta_full 27.51
_diffrn_reflns_theta_max 27.51
_diffrn_reflns_theta_min 3.01
_diffrn_source 'Enraf Nonius FR590'
_exptl_absorpt_coefficient_mu 1.053
_exptl_absorpt_correction_T_max 0.988
_exptl_absorpt_correction_T_min 0.773
_exptl_absorpt_correction_type multi-scan
_exptl_absorpt_process_details
;
 R.H. Blessing, Acta Cryst. (1995), A51, 33-38
;
_exptl_crystal_colour orange
_exptl_crystal_density_diffrn 1.38
_exptl_crystal_description prism
_exptl_crystal_F_000 3152
_exptl_crystal_size_max 0.21
_exptl_crystal_size_mid 0.14
_exptl_crystal_size_min 0.11
_refine_diff_density_max 1.076
_refine_diff_density_min -1.042
_refine_diff_density_rms 0.203
_refine_ls_extinction_method none
_refine_ls_goodness_of_fit_ref 1.004
_refine_ls_hydrogen_treatment constr
_refine_ls_matrix_type full
_refine_ls_number_parameters 769
_refine_ls_number_reflns 16798
_refine_ls_number_restraints 0
_refine_ls_restrained_S_all 1.004
_refine_ls_R_factor_all 0.1616
_refine_ls_R_factor_gt 0.0742
_refine_ls_shift/su_max 0.006
_refine_ls_shift/su_mean 0
_refine_ls_structure_factor_coef Fsqd
_refine_ls_weighting_details 'calc w=1/[\s^2^(Fo^2^)+(0.0926P)^2^+0.0000P] where P=(Fo^2^+2Fc^2^)/3'
_refine_ls_weighting_scheme calc
_refine_ls_wR_factor_gt 0.1645
_refine_ls_wR_factor_ref 0.2062
_reflns_number_gt 8559
_reflns_number_total 16798
_reflns_threshold_expression >2sigma(I)
_cod_data_source_file ic2008683_si_002_1.cif
_cod_data_source_block 2
_cod_original_sg_symbol_H-M 'P 21/c'
_cod_database_code 4325697

loop_
_symmetry_equiv_pos_as_xyz
'x, y, z'
'-x, y+1/2, -z+1/2'
'-x, -y, -z'
'x, -y-1/2, z-1/2'

loop_
_atom_site_label
_atom_site_type_symbol
_atom_site_fract_x
_atom_site_fract_y
_atom_site_fract_z
_atom_site_U_iso_or_equiv
_atom_site_adp_type
_atom_site_occupancy
_atom_site_symmetry_multiplicity
_atom_site_calc_flag
_atom_site_refinement_flags
C11 C 0.7857(5) 0.3232(4) 0.29229(18) 0.0500(18) Uani 1 1 d .
C12 C 0.8062(5) 0.2478(4) 0.28191(16) 0.0492(17) Uani 1 1 d .
C13 C 0.8140(5) 0.2035(3) 0.31249(15) 0.0399(14) Uani 1 1 d .
C14 C 0.8010(5) 0.2501(3) 0.34297(13) 0.0329(13) Uani 1 1 d .
C15 C 0.7823(5) 0.3249(3) 0.33102(17) 0.0415(15) Uani 1 1 d .
C16 C 0.7744(7) 0.3915(5) 0.2672(2) 0.100(3) Uani 1 1 d .
H16A H 0.8526 0.4027 0.2581 0.149 Uiso 1 1 calc R
H16B H 0.747 0.4351 0.2807 0.149 Uiso 1 1 calc R
H16C H 0.7162 0.3805 0.2468 0.149 Uiso 1 1 calc R
C17 C 0.8297(7) 0.2203(6) 0.24326(17) 0.095(3) Uani 1 1 d .
H17A H 0.913 0.2033 0.2429 0.143 Uiso 1 1 calc R
H17B H 0.8154 0.2619 0.226 0.143 Uiso 1 1 calc R
H17C H 0.7754 0.1785 0.2364 0.143 Uiso 1 1 calc R
C18 C 0.8402(6) 0.1183(4) 0.31280(18) 0.064(2) Uani 1 1 d .
H18A H 0.7788 0.0922 0.2972 0.095 Uiso 1 1 calc R
H18B H 0.8393 0.099 0.3376 0.095 Uiso 1 1 calc R
H18C H 0.9193 0.1093 0.3038 0.095 Uiso 1 1 calc R
C19 C 0.8091(6) 0.2239(4) 0.38191(15) 0.065(2) Uani 1 1 d .
H19A H 0.7397 0.2429 0.3939 0.097 Uiso 1 1 calc R
H19B H 0.8831 0.2433 0.3944 0.097 Uiso 1 1 calc R
H19C H 0.8096 0.1687 0.3826 0.097 Uiso 1 1 calc R
C20 C 0.7662(6) 0.3918(4) 0.3546(2) 0.079(2) Uani 1 1 d .
H20A H 0.7171 0.3777 0.3745 0.118 Uiso 1 1 calc R
H20B H 0.726 0.4322 0.3403 0.118 Uiso 1 1 calc R
H20C H 0.8448 0.4095 0.3647 0.118 Uiso 1 1 calc R
C21 C 0.3528(6) 0.4153(3) 0.36530(15) 0.0415(15) Uani 1 1 d .
C22 C 0.3863(6) 0.4561(3) 0.33491(17) 0.0425(15) Uani 1 1 d .
C23 C 0.2971(6) 0.4457(3) 0.30690(15) 0.0452(17) Uani 1 1 d .
C24 C 0.2048(5) 0.3984(3) 0.31968(16) 0.0441(15) Uani 1 1 d .
C25 C 0.2422(6) 0.3801(3) 0.35637(15) 0.0424(16) Uani 1 1 d .
C26 C 0.4241(7) 0.4127(4) 0.40230(17) 0.080(3) Uani 1 1 d .
H26A H 0.3945 0.452 0.418 0.12 Uiso 1 1 calc R
H26B H 0.5093 0.4214 0.3991 0.12 Uiso 1 1 calc R
H26C H 0.414 0.3631 0.4134 0.12 Uiso 1 1 calc R
C27 C 0.4952(7) 0.5080(4) 0.3328(2) 0.091(3) Uani 1 1 d .
H27A H 0.5594 0.4916 0.3505 0.136 Uiso 1 1 calc R
H27B H 0.4721 0.56 0.3382 0.136 Uiso 1 1 calc R
H27C H 0.5236 0.5057 0.3084 0.136 Uiso 1 1 calc R
C28 C 0.2938(8) 0.4843(4) 0.27018(18) 0.095(3) Uani 1 1 d .
H28A H 0.3745 0.502 0.2657 0.143 Uiso 1 1 calc R
H28B H 0.2388 0.5274 0.2699 0.143 Uiso 1 1 calc R
H28C H 0.2661 0.4484 0.2513 0.143 Uiso 1 1 calc R
C29 C 0.0882(6) 0.3750(5) 0.2997(2) 0.084(3) Uani 1 1 d .
H29A H 0.0581 0.3291 0.3107 0.127 Uiso 1 1 calc R
H29B H 0.1016 0.3651 0.2743 0.127 Uiso 1 1 calc R
H29C H 0.0291 0.4155 0.3011 0.127 Uiso 1 1 calc R
C30 C 0.1727(7) 0.3339(4) 0.38197(19) 0.076(3) Uani 1 1 d .
H30A H 0.2268 0.2979 0.3949 0.115 Uiso 1 1 calc R
H30B H 0.1086 0.3063 0.3682 0.115 Uiso 1 1 calc R
H30C H 0.1376 0.3674 0.3994 0.115 Uiso 1 1 calc R
C31 C 0.4736(5) 0.0629(3) 0.36728(15) 0.0355(13) Uani 1 1 d .
C32 C 0.4186(5) 0.0312(3) 0.33417(16) 0.0391(15) Uani 1 1 d .
C33 C 0.2952(5) 0.0541(3) 0.33183(14) 0.0341(13) Uani 1 1 d .
C34 C 0.2732(5) 0.0990(3) 0.36240(14) 0.0303(12) Uani 1 1 d .
C35 C 0.3837(5) 0.1048(3) 0.38430(14) 0.0372(14) Uani 1 1 d .
C36 C 0.6016(6) 0.0510(4) 0.38201(18) 0.065(2) Uani 1 1 d .
H36A H 0.6336 0.0982 0.3925 0.098 Uiso 1 1 calc R
H36B H 0.6502 0.0352 0.3624 0.098 Uiso 1 1 calc R
H36C H 0.6041 0.0118 0.4007 0.098 Uiso 1 1 calc R
C37 C 0.4782(6) -0.0193(3) 0.30829(17) 0.0554(18) Uani 1 1 d .
H37A H 0.468 -0.072 0.3153 0.083 Uiso 1 1 calc R
H37B H 0.5639 -0.0072 0.3089 0.083 Uiso 1 1 calc R
H37C H 0.4416 -0.0114 0.2837 0.083 Uiso 1 1 calc R
C38 C 0.1989(5) 0.0324(3) 0.30344(15) 0.0493(16) Uani 1 1 d .
H38A H 0.2342 0.0032 0.2844 0.074 Uiso 1 1 calc R
H38B H 0.1612 0.078 0.2929 0.074 Uiso 1 1 calc R
H38C H 0.1382 0.0018 0.3144 0.074 Uiso 1 1 calc R
C39 C 0.1509(6) 0.1298(3) 0.37060(16) 0.0491(16) Uani 1 1 d .
H39A H 0.1592 0.1607 0.3926 0.074 Uiso 1 1 calc R
H39B H 0.0961 0.0877 0.3742 0.074 Uiso 1 1 calc R
H39C H 0.1186 0.1608 0.3503 0.074 Uiso 1 1 calc R
C40 C 0.4022(7) 0.1456(4) 0.42064(15) 0.0585(19) Uani 1 1 d .
H40A H 0.3362 0.1813 0.4231 0.088 Uiso 1 1 calc R
H40B H 0.4784 0.1732 0.4217 0.088 Uiso 1 1 calc R
H40C H 0.4037 0.1087 0.4404 0.088 Uiso 1 1 calc R
Cl1 Cl 0.54536(15) 0.24417(10) 0.20254(4) 0.0539(5) Uani 1 1 d .
Cl2 Cl 0.32098(17) 0.10789(10) 0.22911(4) 0.0619(5) Uani 1 1 d .
Cl3 Cl 0.24465(18) 0.30890(12) 0.22007(4) 0.0777(7) Uani 1 1 d .
N1 N 0.4987(4) 0.2567(2) 0.34543(10) 0.0247(9) Uani 1 1 d .
N12 N 0.5015(4) 0.3281(2) 0.28258(10) 0.0269(9) Uani 1 1 d .
H12 H 0.5024 0.3519 0.2618 0.032 Uiso 1 1 calc R
N13 N 0.5358(4) 0.1640(2) 0.29145(10) 0.0268(9) Uani 1 1 d .
H13 H 0.548 0.1329 0.2735 0.032 Uiso 1 1 calc R
N23 N 0.3011(4) 0.2330(2) 0.30372(10) 0.0267(10) Uani 1 1 d .
H23 H 0.2349 0.225 0.2899 0.032 Uiso 1 1 calc R
Sc1 Sc 0.40053(9) 0.22953(6) 0.24738(2) 0.0292(2) Uani 1 1 d .
Ti1 Ti 0.61431(8) 0.25682(5) 0.30894(2) 0.0253(2) Uani 1 1 d .
Ti2 Ti 0.38651(8) 0.32510(5) 0.32076(2) 0.0242(2) Uani 1 1 d .
Ti3 Ti 0.41824(8) 0.16583(5) 0.32912(2) 0.0262(2) Uani 1 1 d .
C41 C 1.3109(4) 0.2688(3) 0.08817(14) 0.0289(12) Uani 1 1 d .
C42 C 1.2895(4) 0.1927(3) 0.09737(13) 0.0302(12) Uani 1 1 d .
C43 C 1.2873(4) 0.1480(3) 0.06502(13) 0.0300(12) Uani 1 1 d .
C44 C 1.3075(5) 0.1976(3) 0.03545(13) 0.0327(13) Uani 1 1 d .
C45 C 1.3193(4) 0.2726(3) 0.04943(14) 0.0326(13) Uani 1 1 d .
C46 C 1.3290(5) 0.3330(3) 0.11467(15) 0.0459(15) Uani 1 1 d .
H46A H 1.4142 0.3366 0.1229 0.069 Uiso 1 1 calc R
H46B H 1.2817 0.3239 0.1355 0.069 Uiso 1 1 calc R
H46C H 1.303 0.3803 0.1028 0.069 Uiso 1 1 calc R
C47 C 1.2788(5) 0.1631(3) 0.13601(13) 0.0379(14) Uani 1 1 d .
H47A H 1.2486 0.1111 0.135 0.057 Uiso 1 1 calc R
H47B H 1.2231 0.195 0.1484 0.057 Uiso 1 1 calc R
H47C H 1.3578 0.1642 0.1493 0.057 Uiso 1 1 calc R
C48 C 1.2771(5) 0.0630(3) 0.06270(15) 0.0467(16) Uani 1 1 d .
H48A H 1.2433 0.0436 0.0846 0.07 Uiso 1 1 calc R
H48B H 1.3568 0.0411 0.0606 0.07 Uiso 1 1 calc R
H48C H 1.2245 0.0491 0.0414 0.07 Uiso 1 1 calc R
C49 C 1.3239(6) 0.1744(3) -0.00330(14) 0.0482(16) Uani 1 1 d .
H49A H 1.2479 0.1807 -0.018 0.072 Uiso 1 1 calc R
H49B H 1.3488 0.1214 -0.0039 0.072 Uiso 1 1 calc R
H49C H 1.3856 0.2061 -0.0131 0.072 Uiso 1 1 calc R
C50 C 1.3450(5) 0.3423(3) 0.02760(15) 0.0509(17) Uani 1 1 d .
H50A H 1.335 0.3874 0.0424 0.076 Uiso 1 1 calc R
H50B H 1.2891 0.3444 0.006 0.076 Uiso 1 1 calc R
H50C H 1.4275 0.3401 0.0203 0.076 Uiso 1 1 calc R
C51 C 0.7078(5) 0.1208(3) 0.09407(14) 0.0347(13) Uani 1 1 d .
C52 C 0.7258(5) 0.0808(3) 0.06056(14) 0.0331(13) Uani 1 1 d .
C53 C 0.8355(5) 0.0397(3) 0.06569(14) 0.0337(13) Uani 1 1 d .
C54 C 0.8842(5) 0.0537(3) 0.10177(15) 0.0353(14) Uani 1 1 d .
C55 C 0.8062(5) 0.1036(3) 0.11934(14) 0.0327(13) Uani 1 1 d .
C56 C 0.5981(5) 0.1671(3) 0.10070(16) 0.0476(16) Uani 1 1 d .
H56A H 0.6075 0.1892 0.125 0.071 Uiso 1 1 calc R
H56B H 0.527 0.1346 0.0988 0.071 Uiso 1 1 calc R
H56C H 0.5888 0.2074 0.0826 0.071 Uiso 1 1 calc R
C57 C 0.6356(6) 0.0792(4) 0.02759(15) 0.0559(18) Uani 1 1 d .
H57A H 0.5673 0.0473 0.0327 0.084 Uiso 1 1 calc R
H57B H 0.6742 0.0588 0.0068 0.084 Uiso 1 1 calc R
H57C H 0.6074 0.1306 0.0221 0.084 Uiso 1 1 calc R
C58 C 0.8873(6) -0.0108(3) 0.03836(16) 0.0513(17) Uani 1 1 d .
H58A H 0.9746 -0.0136 0.0433 0.077 Uiso 1 1 calc R
H58B H 0.8685 0.0096 0.014 0.077 Uiso 1 1 calc R
H58C H 0.8528 -0.0614 0.0399 0.077 Uiso 1 1 calc R
C59 C 0.9975(5) 0.0210(3) 0.11990(16) 0.0502(17) Uani 1 1 d .
H59A H 1.0431 -0.0043 0.1018 0.075 Uiso 1 1 calc R
H59B H 0.977 -0.0155 0.1383 0.075 Uiso 1 1 calc R
H59C H 1.0462 0.0616 0.1314 0.075 Uiso 1 1 calc R
C60 C 0.8240(6) 0.1298(3) 0.15812(14) 0.0493(16) Uani 1 1 d .
H60A H 0.7562 0.1616 0.1639 0.074 Uiso 1 1 calc R
H60B H 0.8985 0.1589 0.1614 0.074 Uiso 1 1 calc R
H60C H 0.8288 0.0859 0.1742 0.074 Uiso 1 1 calc R
C61 C 0.8191(5) 0.3933(3) 0.11904(14) 0.0336(13) Uani 1 1 d .
C62 C 0.9434(5) 0.4152(3) 0.12329(14) 0.0356(14) Uani 1 1 d .
C63 C 0.9690(5) 0.4571(3) 0.09171(15) 0.0379(14) Uani 1 1 d .
C64 C 0.8638(5) 0.4608(3) 0.06822(14) 0.0334(13) Uani 1 1 d .
C65 C 0.7707(5) 0.4210(3) 0.08462(15) 0.0361(13) Uani 1 1 d .
C66 C 0.7502(6) 0.3485(3) 0.14539(16) 0.0575(19) Uani 1 1 d .
H66A H 0.7265 0.3817 0.1648 0.086 Uiso 1 1 calc R
H66B H 0.801 0.3078 0.1558 0.086 Uiso 1 1 calc R
H66C H 0.6783 0.3268 0.1326 0.086 Uiso 1 1 calc R
C67 C 1.0296(6) 0.3994(4) 0.15586(15) 0.066(2) Uani 1 1 d .
H67A H 1.1073 0.3837 0.1477 0.099 Uiso 1 1 calc R
H67B H 0.9973 0.359 0.1704 0.099 Uiso 1 1 calc R
H67C H 1.0402 0.4452 0.1706 0.099 Uiso 1 1 calc R
C68 C 1.0882(6) 0.4967(4) 0.08519(18) 0.0596(19) Uani 1 1 d .
H68A H 1.1154 0.4807 0.0618 0.089 Uiso 1 1 calc R
H68B H 1.1489 0.4831 0.1045 0.089 Uiso 1 1 calc R
H68C H 1.0763 0.5515 0.0851 0.089 Uiso 1 1 calc R
C69 C 0.8515(6) 0.5047(3) 0.03253(16) 0.0579(19) Uani 1 1 d .
H69A H 0.8477 0.5589 0.0377 0.087 Uiso 1 1 calc R
H69B H 0.778 0.4891 0.0185 0.087 Uiso 1 1 calc R
H69C H 0.921 0.4944 0.0186 0.087 Uiso 1 1 calc R
C70 C 0.6424(5) 0.4133(3) 0.06922(18) 0.0541(17) Uani 1 1 d .
H70A H 0.5971 0.4584 0.0751 0.081 Uiso 1 1 calc R
H70B H 0.606 0.3688 0.0797 0.081 Uiso 1 1 calc R
H70C H 0.6409 0.4075 0.0429 0.081 Uiso 1 1 calc R
Cl4 Cl 0.77452(15) 0.34980(9) -0.02585(4) 0.0531(4) Uani 1 1 d .
Cl5 Cl 0.82682(16) 0.14504(9) -0.03574(4) 0.0521(4) Uani 1 1 d .
Cl6 Cl 1.07520(14) 0.27655(9) -0.04354(4) 0.0452(4) Uani 1 1 d .
N2 N 0.9991(4) 0.2403(2) 0.09562(10) 0.0261(10) Uani 1 1 d .
N45 N 1.0120(4) 0.1601(2) 0.03579(10) 0.0254(9) Uani 1 1 d .
H45 H 1.0164 0.1331 0.016 0.03 Uiso 1 1 calc R
N46 N 1.0443(4) 0.3251(2) 0.03905(10) 0.0278(10) Uani 1 1 d .
H46 H 1.0596 0.3532 0.0203 0.033 Uiso 1 1 calc R
N56 N 0.8067(4) 0.2586(2) 0.04995(10) 0.0247(9) Uani 1 1 d .
H56 H 0.7428 0.2645 0.0349 0.03 Uiso 1 1 calc R
Sc2 Sc 0.91455(9) 0.25330(5) -0.00424(2) 0.0268(2) Uani 1 1 d .
Ti4 Ti 1.12005(8) 0.23328(5) 0.06101(2) 0.0242(2) Uani 1 1 d .
Ti5 Ti 0.88818(8) 0.17002(5) 0.07167(2) 0.0237(2) Uani 1 1 d .
Ti6 Ti 0.92247(8) 0.32983(5) 0.07469(2) 0.0239(2) Uani 1 1 d .

loop_
_atom_site_aniso_label
_atom_site_aniso_U_11
_atom_site_aniso_U_22
_atom_site_aniso_U_33
_atom_site_aniso_U_23
_atom_site_aniso_U_13
_atom_site_aniso_U_12
C11 0.019(3) 0.065(5) 0.064(4) 0.037(4) -0.005(3) -0.013(3)
C12 0.022(3) 0.083(5) 0.042(4) 0.006(3) 0.001(3) 0.001(3)
C13 0.023(3) 0.051(4) 0.044(3) -0.007(3) -0.004(3) 0.004(3)
C14 0.026(3) 0.049(4) 0.022(3) 0.001(2) -0.010(2) -0.005(3)
C15 0.022(3) 0.042(3) 0.061(4) -0.014(3) 0.000(3) -0.008(3)
C16 0.054(5) 0.117(7) 0.123(7) 0.088(6) -0.020(5) -0.030(5)
C17 0.052(5) 0.192(10) 0.043(4) -0.004(5) 0.008(4) 0.028(6)
C18 0.050(4) 0.065(5) 0.073(5) -0.015(4) -0.013(4) 0.014(4)
C19 0.061(5) 0.094(6) 0.037(4) 0.006(4) -0.010(3) -0.004(4)
C20 0.057(5) 0.060(5) 0.118(7) -0.030(5) -0.008(5) -0.021(4)
C21 0.054(4) 0.034(3) 0.038(3) -0.015(3) 0.007(3) 0.015(3)
C22 0.043(4) 0.022(3) 0.064(4) -0.007(3) 0.011(3) 0.004(3)
C23 0.063(4) 0.035(3) 0.041(3) 0.011(3) 0.029(3) 0.026(3)
C24 0.038(4) 0.042(3) 0.053(4) -0.017(3) 0.004(3) 0.015(3)
C25 0.060(4) 0.025(3) 0.047(4) 0.006(3) 0.032(3) 0.013(3)
C26 0.106(7) 0.079(5) 0.050(4) -0.034(4) -0.017(4) 0.028(5)
C27 0.070(6) 0.043(4) 0.164(9) -0.023(5) 0.045(6) -0.019(4)
C28 0.164(9) 0.069(5) 0.059(5) 0.037(4) 0.049(5) 0.062(6)
C29 0.032(4) 0.108(7) 0.110(6) -0.047(5) -0.015(4) 0.028(4)
C30 0.094(6) 0.045(4) 0.098(6) 0.007(4) 0.062(5) 0.018(4)
C31 0.034(3) 0.030(3) 0.042(3) 0.016(3) 0.003(3) 0.000(3)
C32 0.052(4) 0.017(3) 0.052(4) 0.004(2) 0.024(3) 0.003(3)
C33 0.034(3) 0.032(3) 0.037(3) 0.006(2) 0.004(3) -0.013(3)
C34 0.032(3) 0.025(3) 0.036(3) 0.003(2) 0.015(2) -0.004(2)
C35 0.049(4) 0.030(3) 0.033(3) 0.007(2) 0.009(3) -0.004(3)
C36 0.056(5) 0.049(4) 0.091(5) 0.022(4) 0.000(4) 0.001(4)
C37 0.067(5) 0.026(3) 0.076(5) -0.004(3) 0.031(4) -0.005(3)
C38 0.042(4) 0.051(4) 0.056(4) -0.005(3) 0.011(3) -0.016(3)
C39 0.052(4) 0.045(4) 0.054(4) -0.005(3) 0.029(3) -0.003(3)
C40 0.084(6) 0.051(4) 0.042(4) 0.002(3) 0.017(4) -0.002(4)
Cl1 0.0485(10) 0.0851(13) 0.0295(8) -0.0026(8) 0.0126(7) -0.0149(9)
Cl2 0.0854(14) 0.0580(11) 0.0428(9) -0.0149(8) 0.0074(9) -0.0324(10)
Cl3 0.0763(14) 0.1113(16) 0.0421(9) -0.0103(10) -0.0184(9) 0.0543(12)
N1 0.032(3) 0.026(2) 0.017(2) 0.0003(17) 0.0029(18) -0.0013(19)
N12 0.027(2) 0.034(2) 0.019(2) 0.0028(18) -0.0006(17) 0.002(2)
N13 0.031(2) 0.026(2) 0.025(2) -0.0006(18) 0.0052(18) 0.0050(19)
N23 0.026(2) 0.030(2) 0.023(2) -0.0029(18) -0.0006(18) -0.0013(19)
Sc1 0.0300(6) 0.0366(6) 0.0209(5) -0.0036(4) 0.0008(4) 0.0009(5)
Ti1 0.0215(5) 0.0303(5) 0.0242(5) 0.0014(4) 0.0015(4) -0.0001(4)
Ti2 0.0263(5) 0.0219(5) 0.0251(5) -0.0017(4) 0.0058(4) 0.0005(4)
Ti3 0.0311(5) 0.0217(5) 0.0264(5) 0.0008(4) 0.0071(4) -0.0005(4)
C41 0.015(3) 0.036(3) 0.034(3) -0.005(2) -0.002(2) -0.002(2)
C42 0.016(3) 0.041(3) 0.033(3) -0.003(2) -0.002(2) 0.009(2)
C43 0.017(3) 0.043(3) 0.030(3) -0.010(2) -0.002(2) 0.009(2)
C44 0.022(3) 0.048(3) 0.028(3) -0.007(3) 0.003(2) 0.011(3)
C45 0.015(3) 0.042(3) 0.040(3) 0.006(3) -0.001(2) -0.005(2)
C46 0.040(4) 0.049(4) 0.049(4) -0.011(3) -0.001(3) -0.006(3)
C47 0.030(3) 0.050(4) 0.033(3) 0.001(3) 0.001(2) 0.004(3)
C48 0.043(4) 0.040(4) 0.057(4) -0.004(3) 0.001(3) 0.012(3)
C49 0.046(4) 0.071(4) 0.027(3) -0.008(3) 0.005(3) 0.013(3)
C50 0.041(4) 0.062(4) 0.050(4) 0.013(3) 0.003(3) -0.012(3)
C51 0.029(3) 0.037(3) 0.040(3) 0.004(3) 0.015(3) -0.008(3)
C52 0.025(3) 0.032(3) 0.043(3) 0.007(3) 0.006(2) -0.010(2)
C53 0.040(3) 0.021(3) 0.042(3) -0.002(2) 0.015(3) -0.008(3)
C54 0.035(3) 0.023(3) 0.049(4) 0.018(3) 0.006(3) -0.002(2)
C55 0.040(3) 0.024(3) 0.035(3) 0.010(2) 0.010(3) -0.008(3)
C56 0.032(3) 0.052(4) 0.060(4) 0.003(3) 0.013(3) 0.003(3)
C57 0.047(4) 0.072(5) 0.047(4) 0.003(3) -0.009(3) -0.016(4)
C58 0.061(5) 0.033(3) 0.063(4) -0.009(3) 0.020(3) -0.009(3)
C59 0.041(4) 0.045(4) 0.065(4) 0.023(3) 0.004(3) 0.008(3)
C60 0.058(4) 0.053(4) 0.038(3) 0.006(3) 0.009(3) -0.007(3)
C61 0.049(4) 0.022(3) 0.033(3) -0.008(2) 0.021(3) 0.009(3)
C62 0.043(4) 0.033(3) 0.031(3) -0.017(2) 0.004(3) 0.003(3)
C63 0.040(4) 0.027(3) 0.048(4) -0.013(3) 0.010(3) -0.002(3)
C64 0.041(4) 0.021(3) 0.038(3) -0.001(2) 0.004(3) 0.002(3)
C65 0.024(3) 0.035(3) 0.050(4) -0.009(3) 0.007(3) 0.007(3)
C66 0.082(5) 0.038(4) 0.058(4) 0.001(3) 0.041(4) 0.007(4)
C67 0.084(6) 0.072(5) 0.040(4) -0.027(3) -0.016(4) 0.026(4)
C68 0.044(4) 0.048(4) 0.089(5) -0.027(4) 0.019(4) -0.013(3)
C69 0.088(6) 0.031(3) 0.055(4) 0.012(3) 0.003(4) 0.008(4)
C70 0.033(4) 0.043(4) 0.085(5) -0.010(3) -0.002(3) 0.008(3)
Cl4 0.0599(11) 0.0618(10) 0.0363(8) 0.0082(7) -0.0041(7) 0.0254(9)
Cl5 0.0695(12) 0.0459(9) 0.0395(8) -0.0052(7) -0.0059(8) -0.0165(8)
Cl6 0.0439(9) 0.0648(10) 0.0283(7) 0.0042(7) 0.0120(6) -0.0041(8)
N2 0.029(3) 0.028(2) 0.021(2) -0.0039(17) 0.0047(18) -0.0017(19)
N45 0.030(2) 0.026(2) 0.021(2) -0.0061(17) 0.0060(18) 0.0001(19)
N46 0.030(2) 0.026(2) 0.028(2) -0.0018(18) 0.0031(19) 0.002(2)
N56 0.022(2) 0.025(2) 0.026(2) -0.0002(17) -0.0004(18) -0.0031(18)
Sc2 0.0296(6) 0.0314(5) 0.0193(5) 0.0011(4) 0.0013(4) -0.0006(4)
Ti4 0.0203(5) 0.0272(5) 0.0253(5) -0.0019(4) 0.0018(4) 0.0008(4)
Ti5 0.0249(5) 0.0222(5) 0.0245(5) 0.0024(4) 0.0057(4) -0.0003(4)
Ti6 0.0250(5) 0.0218(5) 0.0253(5) -0.0021(4) 0.0050(4) 0.0005(4)

loop_
_atom_type_symbol
_atom_type_description
_atom_type_scat_dispersion_real
_atom_type_scat_dispersion_imag
_atom_type_scat_source
C C 0.0033 0.0016 'International Tables Vol C Tables 4.2.6.8 and 6.1.1.4'
H H 0 0 'International Tables Vol C Tables 4.2.6.8 and 6.1.1.4'
Cl Cl 0.1484 0.1585 'International Tables Vol C Tables 4.2.6.8 and 6.1.1.4'
N N 0.0061 0.0033 'International Tables Vol C Tables 4.2.6.8 and 6.1.1.4'
Sc Sc 0.2519 0.3716 'International Tables Vol C Tables 4.2.6.8 and 6.1.1.4'
Ti Ti 0.2776 0.4457 'International Tables Vol C Tables 4.2.6.8 and 6.1.1.4'

loop_
_exptl_crystal_face_index_h
_exptl_crystal_face_index_k
_exptl_crystal_face_index_l
_exptl_crystal_face_perp_dist
0 1 0 0.047
0 -1 0 0.103
-17 9 -1 0.108
17 -9 1 0.119
2 3 0 0.061
0 1 -13 0.027
0 0 1 0.07

loop_
_geom_angle_atom_site_label_1
_geom_angle_atom_site_label_2
_geom_angle_atom_site_label_3
_geom_angle
C12 C11 C15 107.9(5)
C12 C11 C16 126.4(7)
C15 C11 C16 125.7(7)
C12 C11 Ti1 75.6(3)
C15 C11 Ti1 70.7(3)
C16 C11 Ti1 121.3(4)
C13 C12 C11 108.5(5)
C13 C12 C17 125.1(7)
C11 C12 C17 126.1(6)
C13 C12 Ti1 72.8(3)
C11 C12 Ti1 70.2(3)
C17 C12 Ti1 127.7(4)
C12 C13 C14 108.6(6)
C12 C13 C18 124.6(6)
C14 C13 C18 126.7(5)
C12 C13 Ti1 74.3(3)
C14 C13 Ti1 70.6(3)
C18 C13 Ti1 124.0(4)
C15 C14 C13 108.7(5)
C15 C14 C19 125.9(5)
C13 C14 C19 125.4(5)
C15 C14 Ti1 71.3(3)
C13 C14 Ti1 75.0(3)
C19 C14 Ti1 120.9(4)
C14 C15 C11 106.3(5)
C14 C15 C20 125.8(6)
C11 C15 C20 127.8(6)
C14 C15 Ti1 73.8(3)
C11 C15 Ti1 73.7(3)
C20 C15 Ti1 119.2(4)
C25 C21 C22 108.7(5)
C25 C21 C26 126.1(6)
C22 C21 C26 125.2(6)
C25 C21 Ti2 73.4(3)
C22 C21 Ti2 73.9(3)
C26 C21 Ti2 120.5(4)
C23 C22 C21 107.9(5)
C23 C22 C27 124.6(6)
C21 C22 C27 127.3(6)
C23 C22 Ti2 73.7(3)
C21 C22 Ti2 71.4(3)
C27 C22 Ti2 124.2(4)
C22 C23 C24 108.9(5)
C22 C23 C28 125.0(7)
C24 C23 C28 125.9(7)
C22 C23 Ti2 72.3(3)
C24 C23 Ti2 73.0(3)
C28 C23 Ti2 125.1(4)
C25 C24 C23 106.2(5)
C25 C24 C29 125.9(7)
C23 C24 C29 127.9(6)
C25 C24 Ti2 71.0(3)
C23 C24 Ti2 72.3(3)
C29 C24 Ti2 123.8(4)
C21 C25 C24 108.4(5)
C21 C25 C30 125.3(6)
C24 C25 C30 126.3(7)
C21 C25 Ti2 71.9(3)
C24 C25 Ti2 74.2(3)
C30 C25 Ti2 121.9(4)
C35 C31 C32 107.8(5)
C35 C31 C36 126.2(6)
C32 C31 C36 125.9(6)
C35 C31 Ti3 72.6(3)
C32 C31 Ti3 73.5(3)
C36 C31 Ti3 121.7(4)
C33 C32 C31 106.8(5)
C33 C32 C37 126.8(6)
C31 C32 C37 126.3(6)
C33 C32 Ti3 73.5(3)
C31 C32 Ti3 71.1(3)
C37 C32 Ti3 122.8(4)
C34 C33 C32 109.4(5)
C34 C33 C38 123.1(5)
C32 C33 C38 127.4(5)
C34 C33 Ti3 72.9(3)
C32 C33 Ti3 71.8(3)
C38 C33 Ti3 124.3(4)
C33 C34 C35 107.5(5)
C33 C34 C39 124.7(5)
C35 C34 C39 127.7(5)
C33 C34 Ti3 72.9(3)
C35 C34 Ti3 70.8(3)
C39 C34 Ti3 124.8(4)
C34 C35 C31 108.5(5)
C34 C35 C40 126.1(5)
C31 C35 C40 125.3(6)
C34 C35 Ti3 74.4(3)
C31 C35 Ti3 72.1(3)
C40 C35 Ti3 121.6(4)
Ti3 N1 Ti2 96.03(18)
Ti3 N1 Ti1 95.85(17)
Ti2 N1 Ti1 96.46(17)
Ti2 N12 Ti1 93.09(16)
Ti2 N12 Sc1 93.69(16)
Ti1 N12 Sc1 93.48(16)
Ti1 N13 Ti3 93.30(17)
Ti1 N13 Sc1 93.59(15)
Ti3 N13 Sc1 93.04(16)
Ti3 N23 Ti2 93.33(18)
Ti3 N23 Sc1 93.75(16)
Ti2 N23 Sc1 93.11(16)
Cl3 Sc1 Cl2 99.45(8)
Cl3 Sc1 N12 95.74(11)
Cl2 Sc1 N12 161.56(11)
Cl3 Sc1 Cl1 98.58(8)
Cl2 Sc1 Cl1 98.92(7)
N12 Sc1 Cl1 89.03(11)
Cl3 Sc1 N23 89.08(11)
Cl2 Sc1 N23 94.64(11)
N12 Sc1 N23 75.13(13)
Cl1 Sc1 N23 163.08(11)
Cl3 Sc1 N13 162.89(11)
Cl2 Sc1 N13 87.70(11)
N12 Sc1 N13 74.92(14)
Cl1 Sc1 N13 95.61(11)
N23 Sc1 N13 74.79(14)
Cl3 Sc1 Ti2 88.22(6)
Cl2 Sc1 Ti2 131.98(6)
N12 Sc1 Ti2 37.90(10)
Cl1 Sc1 Ti2 126.91(6)
N23 Sc1 Ti2 37.76(10)
N13 Sc1 Ti2 75.58(10)
Cl3 Sc1 Ti1 133.49(7)
Cl2 Sc1 Ti1 124.98(6)
N12 Sc1 Ti1 38.12(10)
Cl1 Sc1 Ti1 88.33(6)
N23 Sc1 Ti1 75.57(10)
N13 Sc1 Ti1 37.29(10)
Ti2 Sc1 Ti1 53.21(3)
Cl3 Sc1 Ti3 126.38(6)
Cl2 Sc1 Ti3 86.94(5)
N12 Sc1 Ti3 75.61(10)
Cl1 Sc1 Ti3 133.21(6)
N23 Sc1 Ti3 37.32(10)
N13 Sc1 Ti3 37.94(10)
Ti2 Sc1 Ti3 52.72(3)
Ti1 Sc1 Ti3 52.80(4)
N1 Ti1 N13 85.65(16)
N1 Ti1 N12 84.95(16)
N13 Ti1 N12 96.81(17)
N1 Ti1 C15 108.49(19)
N13 Ti1 C15 152.14(19)
N12 Ti1 C15 108.02(19)
N1 Ti1 C14 103.65(18)
N13 Ti1 C14 119.56(18)
N12 Ti1 C14 142.91(18)
C15 Ti1 C14 34.92(19)
N1 Ti1 C11 140.9(2)
N13 Ti1 C11 133.2(2)
N12 Ti1 C11 93.00(19)
C15 Ti1 C11 35.6(2)
C14 Ti1 C11 57.57(19)
N1 Ti1 C13 128.44(19)
N13 Ti1 C13 94.57(18)
N12 Ti1 C13 145.49(19)
C15 Ti1 C13 57.7(2)
C14 Ti1 C13 34.42(18)
C11 Ti1 C13 56.5(2)
N1 Ti1 C12 159.78(19)
N13 Ti1 C12 101.3(2)
N12 Ti1 C12 112.65(19)
C15 Ti1 C12 57.8(2)
C14 Ti1 C12 56.36(19)
C11 Ti1 C12 34.2(2)
C13 Ti1 C12 32.92(19)
N1 Ti1 Ti3 41.86(12)
N13 Ti1 Ti3 43.79(12)
N12 Ti1 Ti3 90.92(12)
C15 Ti1 Ti3 144.35(16)
C14 Ti1 Ti3 119.72(14)
C11 Ti1 Ti3 175.46(17)
C13 Ti1 Ti3 119.11(15)
C12 Ti1 Ti3 141.58(17)
N1 Ti1 Ti2 41.63(12)
N13 Ti1 Ti2 91.35(12)
N12 Ti1 Ti2 43.32(12)
C15 Ti1 Ti2 115.32(15)
C14 Ti1 Ti2 134.14(14)
C11 Ti1 Ti2 124.83(17)
C13 Ti1 Ti2 167.99(14)
C12 Ti1 Ti2 154.64(16)
Ti3 Ti1 Ti2 59.70(3)
N1 Ti1 Sc1 89.75(12)
N13 Ti1 Sc1 49.12(12)
N12 Ti1 Sc1 48.41(12)
C15 Ti1 Sc1 149.87(16)
C14 Ti1 Sc1 162.34(14)
C11 Ti1 Sc1 117.61(15)
C13 Ti1 Sc1 127.93(14)
C12 Ti1 Sc1 109.24(15)
Ti3 Ti1 Sc1 63.72(4)
Ti2 Ti1 Sc1 63.38(4)
N1 Ti2 N23 85.06(17)
N1 Ti2 N12 85.50(17)
N23 Ti2 N12 96.77(16)
N1 Ti2 C21 103.14(19)
N23 Ti2 C21 133.6(2)
N12 Ti2 C21 129.0(2)
N1 Ti2 C25 116.18(19)
N23 Ti2 C25 100.7(2)
N12 Ti2 C25 153.05(18)
C21 Ti2 C25 34.6(2)
N1 Ti2 C22 121.4(2)
N23 Ti2 C22 150.5(2)
N12 Ti2 C22 98.19(19)
C21 Ti2 C22 34.73(19)
C25 Ti2 C22 57.6(2)
N1 Ti2 C23 155.4(2)
N23 Ti2 C23 119.0(2)
N12 Ti2 C23 96.07(18)
C21 Ti2 C23 57.18(19)
C25 Ti2 C23 57.45(18)
C22 Ti2 C23 34.0(2)
N1 Ti2 C24 150.0(2)
N23 Ti2 C24 93.06(19)
N12 Ti2 C24 124.4(2)
C21 Ti2 C24 57.7(2)
C25 Ti2 C24 34.82(19)
C22 Ti2 C24 57.5(2)
C23 Ti2 C24 34.7(2)
N1 Ti2 Ti3 41.92(12)
N23 Ti2 Ti3 43.15(12)
N12 Ti2 Ti3 91.24(12)
C21 Ti2 Ti3 128.41(15)
C25 Ti2 Ti3 115.51(13)
C22 Ti2 Ti3 160.27(16)
C23 Ti2 Ti3 161.65(18)
C24 Ti2 Ti3 129.21(16)
N1 Ti2 Ti1 41.91(12)
N23 Ti2 Ti1 90.93(12)
N12 Ti2 Ti1 43.59(12)
C21 Ti2 Ti1 125.56(16)
C25 Ti2 Ti1 154.60(17)
C22 Ti2 Ti1 117.26(15)
C23 Ti2 Ti1 134.50(15)
C24 Ti2 Ti1 167.79(16)
Ti3 Ti2 Ti1 59.84(3)
N1 Ti2 Sc1 89.97(12)
N23 Ti2 Sc1 49.13(11)
N12 Ti2 Sc1 48.42(12)
C21 Ti2 Sc1 166.63(15)
C25 Ti2 Sc1 139.91(18)
C22 Ti2 Sc1 134.49(16)
C23 Ti2 Sc1 109.49(14)
C24 Ti2 Sc1 111.29(14)
Ti3 Ti2 Sc1 63.78(3)
Ti1 Ti2 Sc1 63.41(4)
N1 Ti3 N23 85.58(17)
N1 Ti3 N13 85.20(17)
N23 Ti3 N13 97.23(17)
N1 Ti3 C31 111.28(19)
N23 Ti3 C31 153.30(19)
N13 Ti3 C31 104.47(18)
N1 Ti3 C35 102.32(18)
N23 Ti3 C35 123.13(19)
N13 Ti3 C35 139.18(19)
C31 Ti3 C35 35.24(18)
N1 Ti3 C32 144.4(2)
N23 Ti3 C32 129.8(2)
N13 Ti3 C32 92.37(17)
C31 Ti3 C32 35.38(19)
C35 Ti3 C32 58.45(19)
N1 Ti3 C34 124.51(17)
N23 Ti3 C34 95.33(18)
N13 Ti3 C34 148.57(17)
C31 Ti3 C34 58.19(19)
C35 Ti3 C34 34.78(19)
C32 Ti3 C34 57.91(18)
N1 Ti3 C33 158.22(17)
N23 Ti3 C33 98.91(18)
N13 Ti3 C33 115.06(18)
C31 Ti3 C33 57.86(19)
C35 Ti3 C33 57.39(18)
C32 Ti3 C33 34.69(19)
C34 Ti3 C33 34.16(17)
N1 Ti3 Ti2 42.06(12)
N23 Ti3 Ti2 43.52(12)
N13 Ti3 Ti2 91.33(12)
C31 Ti3 Ti2 148.45(15)
C35 Ti3 Ti2 121.17(14)
C32 Ti3 Ti2 172.87(16)
C34 Ti3 Ti2 117.17(13)
C33 Ti3 Ti2 138.31(14)
N1 Ti3 Ti1 42.29(12)
N23 Ti3 Ti1 91.73(13)
N13 Ti3 Ti1 42.91(12)
C31 Ti3 Ti1 114.75(14)
C35 Ti3 Ti1 131.16(15)
C32 Ti3 Ti1 125.81(14)
C34 Ti3 Ti1 164.48(13)
C33 Ti3 Ti1 157.05(14)
Ti2 Ti3 Ti1 60.45(3)
N1 Ti3 Sc1 89.83(12)
N23 Ti3 Sc1 48.93(12)
N13 Ti3 Sc1 49.02(12)
C31 Ti3 Sc1 145.88(14)
C35 Ti3 Sc1 165.35(15)
C32 Ti3 Sc1 114.97(14)
C34 Ti3 Sc1 130.77(14)
C33 Ti3 Sc1 109.25(13)
Ti2 Ti3 Sc1 63.50(3)
Ti1 Ti3 Sc1 63.48(4)
C42 C41 C45 107.9(4)
C42 C41 C46 125.5(5)
C45 C41 C46 126.5(5)
C42 C41 Ti4 71.8(3)
C45 C41 Ti4 73.4(3)
C46 C41 Ti4 123.3(4)
C41 C42 C43 108.5(5)
C41 C42 C47 125.1(5)
C43 C42 C47 126.3(5)
C41 C42 Ti4 73.4(3)
C43 C42 Ti4 74.1(3)
C47 C42 Ti4 121.5(3)
C42 C43 C44 107.8(5)
C42 C43 C48 126.4(5)
C44 C43 C48 125.6(5)
C42 C43 Ti4 70.8(3)
C44 C43 Ti4 74.4(3)
C48 C43 Ti4 124.6(4)
C45 C44 C43 108.0(4)
C45 C44 C49 125.5(5)
C43 C44 C49 126.4(5)
C45 C44 Ti4 71.3(3)
C43 C44 Ti4 71.1(3)
C49 C44 Ti4 127.1(4)
C44 C45 C41 107.7(5)
C44 C45 C50 125.5(5)
C41 C45 C50 126.6(5)
C44 C45 Ti4 74.5(3)
C41 C45 Ti4 71.4(3)
C50 C45 Ti4 123.1(4)
C55 C51 C52 107.9(5)
C55 C51 C56 127.3(5)
C52 C51 C56 124.6(5)
C55 C51 Ti5 71.1(3)
C52 C51 Ti5 73.1(3)
C56 C51 Ti5 124.8(4)
C53 C52 C51 107.8(5)
C53 C52 C57 127.5(5)
C51 C52 C57 124.5(5)
C53 C52 Ti5 71.6(3)
C51 C52 Ti5 71.7(3)
C57 C52 Ti5 126.3(4)
C52 C53 C54 107.5(5)
C52 C53 C58 125.8(5)
C54 C53 C58 126.6(5)
C52 C53 Ti5 73.9(3)
C54 C53 Ti5 70.8(3)
C58 C53 Ti5 122.4(3)
C53 C54 C55 109.3(5)
C53 C54 C59 127.0(5)
C55 C54 C59 123.7(5)
C53 C54 Ti5 74.2(3)
C55 C54 Ti5 72.9(3)
C59 C54 Ti5 120.4(4)
C51 C55 C54 107.5(5)
C51 C55 C60 127.0(5)
C54 C55 C60 125.5(5)
C51 C55 Ti5 74.1(3)
C54 C55 Ti5 71.7(3)
C60 C55 Ti5 121.8(4)
C65 C61 C62 107.7(5)
C65 C61 C66 125.2(6)
C62 C61 C66 127.1(6)
C65 C61 Ti6 73.6(3)
C62 C61 Ti6 71.8(3)
C66 C61 Ti6 119.7(3)
C63 C62 C61 107.4(5)
C63 C62 C67 126.4(6)
C61 C62 C67 126.2(5)
C63 C62 Ti6 73.9(3)
C61 C62 Ti6 72.6(3)
C67 C62 Ti6 120.9(4)
C64 C63 C62 108.7(5)
C64 C63 C68 124.9(5)
C62 C63 C68 126.2(5)
C64 C63 Ti6 74.1(3)
C62 C63 Ti6 71.0(3)
C68 C63 Ti6 124.3(4)
C63 C64 C65 108.3(5)
C63 C64 C69 125.0(5)
C65 C64 C69 126.5(5)
C63 C64 Ti6 71.8(3)
C65 C64 Ti6 71.7(3)
C69 C64 Ti6 125.5(4)
C64 C65 C61 107.9(5)
C64 C65 C70 125.8(5)
C61 C65 C70 126.2(5)
C64 C65 Ti6 73.8(3)
C61 C65 Ti6 71.3(3)
C70 C65 Ti6 123.0(4)
Ti5 N2 Ti4 96.35(17)
Ti5 N2 Ti6 95.42(18)
Ti4 N2 Ti6 95.58(17)
Ti4 N45 Ti5 93.30(16)
Ti4 N45 Sc2 94.28(15)
Ti5 N45 Sc2 92.60(15)
Ti6 N46 Ti4 93.20(17)
Ti6 N46 Sc2 93.20(16)
Ti4 N46 Sc2 93.29(15)
Ti5 N56 Ti6 92.99(18)
Ti5 N56 Sc2 93.73(16)
Ti6 N56 Sc2 93.45(15)
Cl4 Sc2 Cl5 99.90(7)
Cl4 Sc2 N56 84.12(11)
Cl5 Sc2 N56 102.85(10)
Cl4 Sc2 N45 159.48(11)
Cl5 Sc2 N45 84.42(10)
N56 Sc2 N45 75.37(13)
Cl4 Sc2 Cl6 99.83(7)
Cl5 Sc2 Cl6 97.88(6)
N56 Sc2 Cl6 157.92(11)
N45 Sc2 Cl6 99.41(11)
Cl4 Sc2 N46 100.87(11)
Cl5 Sc2 N46 158.78(11)
N56 Sc2 N46 75.09(13)
N45 Sc2 N46 74.58(13)
Cl6 Sc2 N46 82.84(11)
Cl4 Sc2 Ti5 121.18(6)
Cl5 Sc2 Ti5 89.88(5)
N56 Sc2 Ti5 37.52(9)
N45 Sc2 Ti5 38.39(9)
Cl6 Sc2 Ti5 136.28(6)
N46 Sc2 Ti5 75.64(10)
Cl4 Sc2 Ti6 88.68(5)
Cl5 Sc2 Ti6 139.18(6)
N56 Sc2 Ti6 37.98(9)
N45 Sc2 Ti6 75.52(9)
Cl6 Sc2 Ti6 120.03(6)
N46 Sc2 Ti6 37.59(10)
Ti5 Sc2 Ti6 52.84(3)
Cl4 Sc2 Ti4 137.23(6)
Cl5 Sc2 Ti4 121.03(6)
N56 Sc2 Ti4 75.72(10)
N45 Sc2 Ti4 37.27(9)
Cl6 Sc2 Ti4 87.17(5)
N46 Sc2 Ti4 37.75(10)
Ti5 Sc2 Ti4 53.08(3)
Ti6 Sc2 Ti4 52.81(3)
N2 Ti4 N45 85.53(16)
N2 Ti4 N46 85.47(17)
N45 Ti4 N46 96.74(17)
N2 Ti4 C42 102.26(17)
N45 Ti4 C42 120.80(18)
N46 Ti4 C42 141.95(18)
N2 Ti4 C41 110.58(17)
N45 Ti4 C41 151.57(17)
N46 Ti4 C41 107.45(18)
C42 Ti4 C41 34.82(17)
N2 Ti4 C43 125.33(17)
N45 Ti4 C43 93.64(17)
N46 Ti4 C43 148.23(18)
C42 Ti4 C43 35.10(16)
C41 Ti4 C43 57.94(17)
N2 Ti4 C45 143.30(18)
N45 Ti4 C45 130.82(18)
N46 Ti4 C45 93.58(18)
C42 Ti4 C45 58.21(18)
C41 Ti4 C45 35.24(17)
C43 Ti4 C45 57.69(18)
N2 Ti4 C44 159.03(17)
N45 Ti4 C44 99.22(17)
N46 Ti4 C44 113.96(18)
C42 Ti4 C44 57.73(17)
C41 Ti4 C44 57.60(17)
C43 Ti4 C44 34.45(17)
C45 Ti4 C44 34.29(18)
N2 Ti4 Ti6 42.27(12)
N45 Ti4 Ti6 91.32(12)
N46 Ti4 Ti6 43.20(12)
C42 Ti4 Ti6 132.75(13)
C41 Ti4 Ti6 116.50(13)
C43 Ti4 Ti6 166.18(12)
C45 Ti4 Ti6 126.46(14)
C44 Ti4 Ti6 156.28(14)
N2 Ti4 Ti5 41.74(12)
N45 Ti4 Ti5 43.80(11)
N46 Ti4 Ti5 90.82(13)
C42 Ti4 Ti5 119.81(14)
C41 Ti4 Ti5 146.60(13)
C43 Ti4 Ti5 116.83(14)
C45 Ti4 Ti5 173.60(14)
C44 Ti4 Ti5 139.32(14)
Ti6 Ti4 Ti5 59.70(3)
N2 Ti4 Sc2 89.75(13)
N45 Ti4 Sc2 48.44(12)
N46 Ti4 Sc2 48.96(11)
C42 Ti4 Sc2 163.69(13)
C41 Ti4 Sc2 148.79(13)
C43 Ti4 Sc2 128.60(12)
C45 Ti4 Sc2 116.92(13)
C44 Ti4 Sc2 108.76(12)
Ti6 Ti4 Sc2 63.38(4)
Ti5 Ti4 Sc2 63.07(4)
N2 Ti5 N56 86.30(17)
N2 Ti5 N45 84.80(16)
N56 Ti5 N45 96.95(16)
N2 Ti5 C54 112.52(18)
N56 Ti5 C54 151.10(18)
N45 Ti5 C54 106.12(18)
N2 Ti5 C55 104.44(18)
N56 Ti5 C55 120.84(18)
N45 Ti5 C55 141.26(18)
C54 Ti5 C55 35.39(18)
N2 Ti5 C53 144.40(19)
N56 Ti5 C53 129.24(19)
N45 Ti5 C53 91.81(17)
C54 Ti5 C53 35.07(18)
C55 Ti5 C53 58.75(18)
N2 Ti5 C51 127.18(18)
N56 Ti5 C51 93.22(18)
N45 Ti5 C51 147.07(18)
C54 Ti5 C51 58.03(19)
C55 Ti5 C51 34.81(18)
C53 Ti5 C51 58.20(18)
N2 Ti5 C52 161.79(17)
N56 Ti5 C52 97.65(17)
N45 Ti5 C52 112.16(17)
C54 Ti5 C52 57.76(18)
C55 Ti5 C52 58.31(18)
C53 Ti5 C52 34.51(18)
C51 Ti5 C52 35.16(17)
N2 Ti5 Ti6 42.44(12)
N56 Ti5 Ti6 43.86(12)
N45 Ti5 Ti6 90.89(11)
C54 Ti5 Ti6 149.22(15)
C55 Ti5 Ti6 121.51(13)
C53 Ti5 Ti6 172.93(15)
C51 Ti5 Ti6 117.40(14)
C52 Ti5 Ti6 138.65(14)
N2 Ti5 Ti4 41.91(12)
N56 Ti5 Ti4 91.60(12)
N45 Ti5 Ti4 42.90(11)
C54 Ti5 Ti4 117.15(14)
C55 Ti5 Ti4 134.35(15)
C53 Ti5 Ti4 125.61(14)
C51 Ti5 Ti4 167.70(14)
C52 Ti5 Ti4 154.59(13)
Ti6 Ti5 Ti4 59.99(3)
N2 Ti5 Sc2 90.52(12)
N56 Ti5 Sc2 48.75(12)
N45 Ti5 Sc2 49.00(11)
C54 Ti5 Sc2 145.80(15)
C55 Ti5 Sc2 161.80(14)
C53 Ti5 Sc2 113.65(13)
C51 Ti5 Sc2 127.11(14)
C52 Ti5 Sc2 105.49(13)
Ti6 Ti5 Sc2 63.76(3)
Ti4 Ti5 Sc2 63.85(4)
N2 Ti6 N46 85.74(17)
N2 Ti6 N56 85.29(17)
N46 Ti6 N56 97.06(16)
N2 Ti6 C62 101.80(18)
N46 Ti6 C62 120.45(19)
N56 Ti6 C62 142.07(19)
N2 Ti6 C61 109.66(17)
N46 Ti6 C61 152.29(18)
N56 Ti6 C61 106.81(19)
C62 Ti6 C61 35.58(19)
N2 Ti6 C63 125.89(19)
N46 Ti6 C63 93.99(18)
N56 Ti6 C63 147.66(19)
C62 Ti6 C63 35.15(18)
C61 Ti6 C63 58.29(19)
N2 Ti6 C65 142.17(18)
N46 Ti6 C65 131.77(18)
N56 Ti6 C65 93.16(18)
C62 Ti6 C65 58.60(19)
C61 Ti6 C65 35.14(18)
C63 Ti6 C65 57.61(19)
N2 Ti6 C64 159.07(18)
N46 Ti6 C64 99.83(17)
N56 Ti6 C64 113.70(18)
C62 Ti6 C64 57.95(18)
C61 Ti6 C64 57.91(18)
C63 Ti6 C64 34.16(18)
C65 Ti6 C64 34.55(18)
N2 Ti6 Ti5 42.14(12)
N46 Ti6 Ti5 91.64(12)
N56 Ti6 Ti5 43.14(11)
C62 Ti6 Ti5 132.32(14)
C61 Ti6 Ti5 115.37(13)
C63 Ti6 Ti5 166.29(15)
C65 Ti6 Ti5 125.53(14)
C64 Ti6 Ti5 155.78(14)
N2 Ti6 Ti4 42.14(12)
N46 Ti6 Ti4 43.60(12)
N56 Ti6 Ti4 91.33(12)
C62 Ti6 Ti4 118.99(14)
C61 Ti6 Ti4 146.03(15)
C63 Ti6 Ti4 117.03(14)
C65 Ti6 Ti4 174.08(14)
C64 Ti6 Ti4 139.61(14)
Ti5 Ti6 Ti4 60.31(3)
N2 Ti6 Sc2 90.02(12)
N46 Ti6 Sc2 49.21(12)
N56 Ti6 Sc2 48.56(11)
C62 Ti6 Sc2 164.11(14)
C61 Ti6 Sc2 148.25(15)
C63 Ti6 Sc2 128.96(14)
C65 Ti6 Sc2 116.85(14)
C64 Ti6 Sc2 108.97(13)
Ti5 Ti6 Sc2 63.40(3)
Ti4 Ti6 Sc2 63.81(4)

loop_
_geom_bond_atom_site_label_1
_geom_bond_atom_site_label_2
_geom_bond_distance
C11 C12 1.414(9)
C11 C15 1.438(8)
C11 C16 1.523(8)
C11 Ti1 2.368(5)
C12 C13 1.376(8)
C12 C17 1.552(8)
C12 Ti1 2.437(6)
C13 C14 1.415(7)
C13 C18 1.539(8)
C13 Ti1 2.418(5)
C14 C15 1.407(8)
C14 C19 1.511(7)
C14 Ti1 2.360(5)
C15 C20 1.493(8)
C15 Ti1 2.329(5)
C21 C25 1.403(8)
C21 C22 1.411(8)
C21 C26 1.535(8)
C21 Ti2 2.347(5)
C22 C23 1.398(9)
C22 C27 1.531(8)
C22 Ti2 2.380(5)
C23 C24 1.435(8)
C23 C28 1.520(8)
C23 Ti2 2.399(5)
C24 C25 1.429(8)
C24 C29 1.510(9)
C24 Ti2 2.408(6)
C25 C30 1.510(8)
C25 Ti2 2.366(5)
C31 C35 1.432(8)
C31 C32 1.445(8)
C31 C36 1.508(8)
C31 Ti3 2.362(5)
C32 C33 1.434(8)
C32 C37 1.502(7)
C32 Ti3 2.393(5)
C33 C34 1.419(7)
C33 C38 1.499(7)
C33 Ti3 2.417(5)
C34 C35 1.431(8)
C34 C39 1.523(7)
C34 Ti3 2.416(5)
C35 C40 1.529(7)
C35 Ti3 2.368(5)
Cl1 Sc1 2.415(2)
Cl2 Sc1 2.4099(19)
Cl3 Sc1 2.404(2)
N1 Ti3 1.921(4)
N1 Ti2 1.926(4)
N1 Ti1 1.937(4)
N12 Ti2 1.979(4)
N12 Ti1 1.989(4)
N12 Sc1 2.410(4)
N13 Ti1 1.953(4)
N13 Ti3 1.985(4)
N13 Sc1 2.437(4)
N23 Ti3 1.959(4)
N23 Ti2 1.972(4)
N23 Sc1 2.435(4)
Sc1 Ti2 3.2156(14)
Sc1 Ti1 3.2166(19)
Sc1 Ti3 3.2233(15)
Ti1 Ti3 2.8632(14)
Ti1 Ti2 2.8807(14)
Ti2 Ti3 2.8591(13)
C41 C42 1.416(7)
C41 C45 1.446(7)
C41 C46 1.507(7)
C41 Ti4 2.376(5)
C42 C43 1.434(7)
C42 C47 1.537(7)
C42 Ti4 2.355(5)
C43 C44 1.435(7)
C43 C48 1.514(7)
C43 Ti4 2.399(5)
C44 C45 1.429(7)
C44 C49 1.517(7)
C44 Ti4 2.443(5)
C45 C50 1.515(7)
C45 Ti4 2.402(5)
C51 C55 1.425(8)
C51 C52 1.456(7)
C51 C56 1.509(7)
C51 Ti5 2.400(5)
C52 C53 1.427(8)
C52 C57 1.526(7)
C52 Ti5 2.419(5)
C53 C54 1.427(7)
C53 C58 1.500(7)
C53 Ti5 2.389(5)
C54 C55 1.431(7)
C54 C59 1.506(7)
C54 Ti5 2.345(5)
C55 C60 1.509(7)
C55 Ti5 2.361(5)
C61 C65 1.435(7)
C61 C62 1.439(8)
C61 C66 1.512(7)
C61 Ti6 2.361(5)
C62 C63 1.431(7)
C62 C67 1.514(8)
C62 Ti6 2.350(5)
C63 C64 1.412(8)
C63 C68 1.541(8)
C63 Ti6 2.388(5)
C64 C65 1.428(7)
C64 C69 1.532(7)
C64 Ti6 2.418(5)
C65 C70 1.510(8)
C65 Ti6 2.391(5)
Cl4 Sc2 2.4150(18)
Cl5 Sc2 2.4161(18)
Cl6 Sc2 2.4268(19)
N2 Ti5 1.927(4)
N2 Ti4 1.933(4)
N2 Ti6 1.938(4)
N45 Ti4 1.962(4)
N45 Ti5 1.994(4)
N45 Sc2 2.424(4)
N46 Ti6 1.966(4)
N46 Ti4 1.981(4)
N46 Sc2 2.440(4)
N56 Ti5 1.958(4)
N56 Ti6 1.984(4)
N56 Sc2 2.417(4)
Sc2 Ti5 3.2078(14)
Sc2 Ti6 3.2179(15)
Sc2 Ti4 3.2298(19)
Ti4 Ti6 2.8675(14)
Ti4 Ti5 2.8767(14)
Ti5 Ti6 2.8592(13)
